data_4079870
loop_
_publ_author_name
'Liu, Xiaolong'
'Pan, Shanfei'
'Wu, Junshi'
'Wang, Yapei'
'Chen, Wanzhi'

_publ_section_title
;
 A Planar \p-Conjugated Naphthyridine-Based N-Heterocyclic Carbene Ligand
 and Its Derived Transition-Metal Complexes
;
_journal_issue 1
_journal_name_full Organometallics
_journal_page_first 209
_journal_paper_doi 10.1021/om3009876
_journal_volume 32
_journal_year 2013
_chemical_formula_sum 'C55 H48 F12 N14 Ni P2'
_chemical_formula_weight 1253.72
_chemical_name_systematic
; 
 ? 
;
_space_group_IT_number 2
_symmetry_cell_setting triclinic
_symmetry_space_group_name_Hall '-P 1'
_symmetry_space_group_name_H-M 'P -1'
_atom_sites_solution_hydrogens geom
_atom_sites_solution_primary direct
_atom_sites_solution_secondary difmap
_audit_creation_method SHELXL-97
_cell_angle_alpha 73.792(4)
_cell_angle_beta 73.055(4)
_cell_angle_gamma 67.873(4)
_cell_formula_units_Z 2
_cell_length_a 12.6512(5)
_cell_length_b 13.5778(6)
_cell_length_c 18.7523(8)
_cell_measurement_temperature 293(2)
_cell_volume 2801.8(2)
_computing_cell_refinement 'Bruker FRAMBO'
_computing_data_collection 'Bruker FRAMBO'
_computing_data_reduction 'Bruker SAINT'
_computing_molecular_graphics 'Bruker SHELXTL'
_computing_publication_material 'Bruker SHELXTL'
_computing_structure_refinement 'Bruker SHELXTL'
_computing_structure_solution 'Bruker SHELXTL'
_diffrn_ambient_temperature 293(2)
_diffrn_measured_fraction_theta_full 0.997
_diffrn_measured_fraction_theta_max 0.997
_diffrn_measurement_device_type 'multiwire proportional'
_diffrn_measurement_method 'phi and omega scans'
_diffrn_radiation_monochromator graphite
_diffrn_radiation_source 'fine-focus sealed tube'
_diffrn_radiation_type MoK\a
_diffrn_radiation_wavelength 0.71073
_diffrn_reflns_av_R_equivalents 0.0241
_diffrn_reflns_av_sigmaI/netI 0.0464
_diffrn_reflns_limit_h_max 15
_diffrn_reflns_limit_h_min -13
_diffrn_reflns_limit_k_max 16
_diffrn_reflns_limit_k_min -12
_diffrn_reflns_limit_l_max 22
_diffrn_reflns_limit_l_min -22
_diffrn_reflns_number 17412
_diffrn_reflns_theta_full 25.01
_diffrn_reflns_theta_max 25.01
_diffrn_reflns_theta_min 3.20
_exptl_absorpt_coefficient_mu 0.496
_exptl_absorpt_correction_T_max 0.8655
_exptl_absorpt_correction_T_min 0.8340
_exptl_absorpt_correction_type multi-scan
_exptl_absorpt_process_details sadabs
_exptl_crystal_colour red
_exptl_crystal_density_diffrn 1.486
_exptl_crystal_density_method 'not measured'
_exptl_crystal_description block
_exptl_crystal_F_000 1284
_exptl_crystal_size_max 0.38
_exptl_crystal_size_mid 0.32
_exptl_crystal_size_min 0.30
_refine_diff_density_max 0.799
_refine_diff_density_min -0.655
_refine_diff_density_rms 0.057
_refine_ls_extinction_method none
_refine_ls_goodness_of_fit_ref 1.020
_refine_ls_hydrogen_treatment constr
_refine_ls_matrix_type full
_refine_ls_number_parameters 768
_refine_ls_number_reflns 9841
_refine_ls_number_restraints 0
_refine_ls_restrained_S_all 1.020
_refine_ls_R_factor_all 0.0792
_refine_ls_R_factor_gt 0.0555
_refine_ls_shift/su_max 0.004
_refine_ls_shift/su_mean 0.000
_refine_ls_structure_factor_coef Fsqd
_refine_ls_weighting_details 'calc w=1/[\s^2^(Fo^2^)+(0.0667P)^2^+2.7155P] where P=(Fo^2^+2Fc^2^)/3'
_refine_ls_weighting_scheme calc
_refine_ls_wR_factor_gt 0.1355
_refine_ls_wR_factor_ref 0.1536
_reflns_number_gt 7377
_reflns_number_total 9841
_reflns_threshold_expression >2sigma(I)
_cod_data_source_file om3009876_si_002.cif
_cod_data_source_block complex_6
_cod_depositor_comments
;
The following automatic conversions were performed:

'_symmetry_cell_setting' value 'Triclinic' changed to 'triclinic'
according to /home/saulius/struct/CIF-dictionaries/cif_core.dic
dictionary named 'cif_core.dic' version 2.4.2 from 2011-04-26.

Automatic conversion script
Id: cif_fix_values 1891 2012-01-12 08:04:46Z andrius 
;
_cod_original_sg_symbol_H-M P-1
_cod_database_code 4079870

loop_
_symmetry_equiv_pos_as_xyz
'x, y, z'
'-x, -y, -z'

loop_
_atom_site_label
_atom_site_type_symbol
_atom_site_fract_x
_atom_site_fract_y
_atom_site_fract_z
_atom_site_U_iso_or_equiv
_atom_site_adp_type
_atom_site_occupancy
_atom_site_symmetry_multiplicity
_atom_site_calc_flag
_atom_site_refinement_flags
Ni1 Ni 0.67795(4) 0.59556(3) 0.73779(2) 0.03602(14) Uani 1 1 d .
C1 C 0.5333(4) 0.9075(4) 0.6545(2) 0.0740(13) Uani 1 1 d .
H1A H 0.6129 0.8819 0.6598 0.111 Uiso 1 1 calc R
H1B H 0.5060 0.9853 0.6442 0.111 Uiso 1 1 calc R
H1C H 0.5283 0.8817 0.6132 0.111 Uiso 1 1 calc R
C2 C 0.4597(3) 0.8667(3) 0.7261(2) 0.0528(9) Uani 1 1 d .
C3 C 0.3533(4) 0.9340(3) 0.7596(2) 0.0630(11) Uani 1 1 d .
H3 H 0.3305 1.0075 0.7385 0.076 Uiso 1 1 calc R
C4 C 0.2805(3) 0.8962(3) 0.8228(2) 0.0571(10) Uani 1 1 d .
C5 C 0.1644(4) 0.9709(4) 0.8557(3) 0.0839(15) Uani 1 1 d .
H5A H 0.1510 1.0416 0.8240 0.126 Uiso 1 1 calc R
H5B H 0.1646 0.9755 0.9058 0.126 Uiso 1 1 calc R
H5C H 0.1037 0.9432 0.8582 0.126 Uiso 1 1 calc R
C6 C 0.3181(3) 0.7848(3) 0.85432(19) 0.0447(8) Uani 1 1 d .
C7 C 0.4289(3) 0.7265(3) 0.81921(17) 0.0382(7) Uani 1 1 d .
C8 C 0.2519(3) 0.7286(3) 0.9174(2) 0.0525(9) Uani 1 1 d .
H8 H 0.1769 0.7675 0.9393 0.063 Uiso 1 1 calc R
C9 C 0.2939(3) 0.6234(3) 0.94545(19) 0.0497(9) Uani 1 1 d .
H9 H 0.2480 0.5890 0.9850 0.060 Uiso 1 1 calc R
C10 C 0.4109(3) 0.5642(3) 0.91359(17) 0.0397(8) Uani 1 1 d .
C11 C 0.5822(3) 0.5485(3) 0.82978(16) 0.0338(7) Uani 1 1 d .
C12 C 0.6737(3) 0.3575(3) 0.88507(18) 0.0419(8) Uani 1 1 d .
C13 C 0.6497(4) 0.2608(3) 0.9098(3) 0.0650(11) Uani 1 1 d .
H13 H 0.5732 0.2602 0.9220 0.078 Uiso 1 1 calc R
C14 C 0.7413(4) 0.1650(4) 0.9159(3) 0.0814(14) Uani 1 1 d .
H14 H 0.7267 0.0992 0.9320 0.098 Uiso 1 1 calc R
C15 C 0.8539(4) 0.1664(4) 0.8984(3) 0.0773(14) Uani 1 1 d .
H15 H 0.9151 0.1016 0.9034 0.093 Uiso 1 1 calc R
C16 C 0.8767(4) 0.2620(4) 0.8739(2) 0.0651(11) Uani 1 1 d .
H16 H 0.9534 0.2620 0.8612 0.078 Uiso 1 1 calc R
C17 C 0.7864(3) 0.3592(3) 0.86785(19) 0.0496(9) Uani 1 1 d .
H17 H 0.8018 0.4246 0.8523 0.059 Uiso 1 1 calc R
C18 C 1.0623(4) 0.4924(4) 0.7361(3) 0.0704(12) Uani 1 1 d .
H18A H 1.0578 0.5580 0.6990 0.106 Uiso 1 1 calc R
H18B H 1.1401 0.4594 0.7453 0.106 Uiso 1 1 calc R
H18C H 1.0083 0.5086 0.7826 0.106 Uiso 1 1 calc R
C19 C 1.0324(3) 0.4164(3) 0.7074(2) 0.0501(9) Uani 1 1 d .
C20 C 1.1181(3) 0.3238(3) 0.6847(2) 0.0567(10) Uani 1 1 d .
H20 H 1.1951 0.3105 0.6866 0.068 Uiso 1 1 calc R
C21 C 1.0919(4) 0.2527(3) 0.6600(2) 0.0578(11) Uani 1 1 d .
C22 C 1.1851(4) 0.1536(4) 0.6341(3) 0.0815(15) Uani 1 1 d .
H22A H 1.2595 0.1516 0.6388 0.122 Uiso 1 1 calc R
H22B H 1.1873 0.1563 0.5820 0.122 Uiso 1 1 calc R
H22C H 1.1679 0.0899 0.6650 0.122 Uiso 1 1 calc R
C23 C 0.9741(4) 0.2750(3) 0.65774(18) 0.0497(9) Uani 1 1 d .
C24 C 0.8951(3) 0.3707(3) 0.68103(17) 0.0406(8) Uani 1 1 d .
C25 C 0.9340(4) 0.2067(3) 0.6337(2) 0.0623(11) Uani 1 1 d .
H25 H 0.9880 0.1443 0.6173 0.075 Uiso 1 1 calc R
C26 C 0.8215(4) 0.2296(3) 0.6340(2) 0.0664(12) Uani 1 1 d .
H26 H 0.7975 0.1844 0.6175 0.080 Uiso 1 1 calc R
C27 C 0.7389(4) 0.3246(3) 0.6602(2) 0.0542(10) Uani 1 1 d .
C28 C 0.6807(3) 0.4795(3) 0.70250(17) 0.0394(8) Uani 1 1 d .
C29 C 0.4704(3) 0.5105(3) 0.71603(19) 0.0494(9) Uani 1 1 d .
C30 C 0.4207(4) 0.6163(4) 0.6827(2) 0.0607(11) Uani 1 1 d .
H30 H 0.4655 0.6522 0.6435 0.073 Uiso 1 1 calc R
C31 C 0.4048(3) 0.4557(4) 0.7740(2) 0.0599(11) Uani 1 1 d .
H31 H 0.4388 0.3838 0.7954 0.072 Uiso 1 1 calc R
C32 C 0.3029(4) 0.6689(4) 0.7083(3) 0.0730(12) Uani 1 1 d .
H32 H 0.2677 0.7400 0.6859 0.088 Uiso 1 1 calc R
C33 C 0.2390(4) 0.6142(5) 0.7674(3) 0.0749(13) Uani 1 1 d .
H33 H 0.1608 0.6497 0.7858 0.090 Uiso 1 1 calc R
C34 C 0.2889(4) 0.5087(5) 0.7994(2) 0.0701(13) Uani 1 1 d .
H34 H 0.2441 0.4727 0.8385 0.084 Uiso 1 1 calc R
C35 C 0.6611(4) 0.6808(4) 0.91086(19) 0.0625(11) Uani 1 1 d .
H35A H 0.5816 0.7215 0.9073 0.094 Uiso 1 1 calc R
H35B H 0.6768 0.6922 0.9545 0.094 Uiso 1 1 calc R
H35C H 0.6735 0.6052 0.9158 0.094 Uiso 1 1 calc R
C36 C 0.7407(3) 0.7173(3) 0.84107(18) 0.0456(8) Uani 1 1 d .
C37 C 0.8040(3) 0.7802(3) 0.8437(2) 0.0553(10) Uani 1 1 d .
H37 H 0.7956 0.7978 0.8900 0.066 Uiso 1 1 calc R
C38 C 0.8779(3) 0.8176(3) 0.7820(2) 0.0536(9) Uani 1 1 d .
C39 C 0.9430(5) 0.8868(4) 0.7885(3) 0.0851(15) Uani 1 1 d .
H39A H 0.9231 0.8975 0.8399 0.128 Uiso 1 1 calc R
H39B H 0.9218 0.9556 0.7550 0.128 Uiso 1 1 calc R
H39C H 1.0255 0.8511 0.7748 0.128 Uiso 1 1 calc R
C40 C 0.8897(3) 0.7891(3) 0.7127(2) 0.0433(8) Uani 1 1 d .
C41 C 0.8220(3) 0.7277(3) 0.71541(17) 0.0361(7) Uani 1 1 d .
C42 C 0.9647(3) 0.8175(3) 0.6415(2) 0.0558(10) Uani 1 1 d .
H42 H 1.0099 0.8588 0.6399 0.067 Uiso 1 1 calc R
C43 C 0.9722(3) 0.7869(3) 0.5778(2) 0.0581(10) Uani 1 1 d .
H43 H 1.0233 0.8046 0.5332 0.070 Uiso 1 1 calc R
C44 C 0.8995(3) 0.7263(3) 0.57997(18) 0.0449(8) Uani 1 1 d .
C45 C 0.7644(3) 0.6451(3) 0.64143(17) 0.0358(7) Uani 1 1 d .
C46 C 0.7503(3) 0.5994(3) 0.52552(17) 0.0437(8) Uani 1 1 d .
C47 C 0.6440(4) 0.6616(4) 0.5072(2) 0.0632(11) Uani 1 1 d .
H47 H 0.6042 0.7285 0.5216 0.076 Uiso 1 1 calc R
C48 C 0.5974(4) 0.6222(5) 0.4668(3) 0.0850(16) Uani 1 1 d .
H48 H 0.5256 0.6630 0.4539 0.102 Uiso 1 1 calc R
C49 C 0.6566(5) 0.5244(5) 0.4460(3) 0.0864(16) Uani 1 1 d .
H49 H 0.6241 0.4982 0.4197 0.104 Uiso 1 1 calc R
C50 C 0.7630(5) 0.4641(4) 0.4633(2) 0.0788(14) Uani 1 1 d .
H50 H 0.8027 0.3975 0.4484 0.095 Uiso 1 1 calc R
C51 C 0.8123(4) 0.5021(3) 0.5031(2) 0.0598(10) Uani 1 1 d .
H51 H 0.8855 0.4623 0.5142 0.072 Uiso 1 1 calc R
C52 C 0.5185(7) 0.8514(5) 0.2510(4) 0.0971(17) Uani 1 1 d .
C53 C 0.4028(6) 0.9140(6) 0.2387(4) 0.124(2) Uani 1 1 d .
H53A H 0.3513 0.9291 0.2861 0.186 Uiso 1 1 calc R
H53B H 0.3754 0.8738 0.2174 0.186 Uiso 1 1 calc R
H53C H 0.4044 0.9809 0.2042 0.186 Uiso 1 1 calc R
C54 C 0.8734(5) 0.8381(5) 0.0264(3) 0.0808(14) Uani 1 1 d .
C55 C 0.7961(5) 0.7888(5) 0.0853(4) 0.112(2) Uani 1 1 d .
H55A H 0.8397 0.7335 0.1202 0.168 Uiso 1 1 calc R
H55B H 0.7602 0.7573 0.0630 0.168 Uiso 1 1 calc R
H55C H 0.7368 0.8429 0.1119 0.168 Uiso 1 1 calc R
F1 F 0.1717(5) 0.9416(5) 0.5788(3) 0.226(3) Uani 1 1 d .
F2 F 0.2532(4) 0.7964(3) 0.5289(2) 0.1261(13) Uani 1 1 d .
F3 F 0.3568(6) 0.8800(5) 0.5489(4) 0.240(3) Uani 1 1 d .
F4 F 0.3435(6) 0.8884(4) 0.4330(3) 0.202(3) Uani 1 1 d .
F5 F 0.2676(4) 1.0325(3) 0.4852(2) 0.1253(13) Uani 1 1 d .
F6 F 0.1623(6) 0.9436(4) 0.4668(4) 0.221(3) Uani 1 1 d .
F7 F 0.5192(3) 0.8833(3) 0.0529(2) 0.1207(12) Uani 1 1 d .
F8 F 0.5496(3) 1.0347(3) 0.0534(2) 0.1286(12) Uani 1 1 d .
F9 F 0.3720(3) 1.0403(3) 0.0485(2) 0.1218(12) Uani 1 1 d .
F10 F 0.0281(4) 0.5479(5) 0.0547(3) 0.182(2) Uani 1 1 d .
F11 F -0.0212(4) 0.4064(4) 0.0647(3) 0.175(2) Uani 1 1 d .
F12 F -0.1331(3) 0.5663(3) 0.0194(2) 0.1383(14) Uani 1 1 d .
N1 N 0.4990(2) 0.7613(2) 0.75725(15) 0.0424(7) Uani 1 1 d .
N2 N 0.4728(2) 0.6179(2) 0.85197(14) 0.0354(6) Uani 1 1 d .
N3 N 0.4750(2) 0.4637(2) 0.93253(15) 0.0438(7) Uani 1 1 d .
N4 N 0.5799(2) 0.4569(2) 0.88014(14) 0.0376(6) Uani 1 1 d .
N5 N 0.9212(2) 0.4405(2) 0.70486(15) 0.0428(7) Uani 1 1 d .
N6 N 0.7763(2) 0.3944(2) 0.68079(14) 0.0412(7) Uani 1 1 d .
N7 N 0.6255(3) 0.3605(3) 0.66768(18) 0.0599(9) Uani 1 1 d .
N8 N 0.5925(3) 0.4557(3) 0.69385(16) 0.0479(7) Uani 1 1 d .
N9 N 0.7492(2) 0.6900(2) 0.77496(14) 0.0366(6) Uani 1 1 d .
N10 N 0.8289(2) 0.7006(2) 0.64828(14) 0.0369(6) Uani 1 1 d .
N11 N 0.7981(2) 0.6403(2) 0.56780(14) 0.0407(6) Uani 1 1 d .
N12 N 0.8831(3) 0.6890(3) 0.52781(15) 0.0513(8) Uani 1 1 d .
N13 N 0.6075(6) 0.8044(6) 0.2613(4) 0.141(2) Uani 1 1 d .
N14 N 0.9332(5) 0.8769(4) -0.0188(3) 0.1079(16) Uani 1 1 d .
P1 P 0.26309(12) 0.91359(11) 0.50792(7) 0.0732(4) Uani 1 1 d .
P2 P 0.5000 1.0000 0.0000 0.0828(6) Uani 1 2 d S
P3 P 0.0000 0.5000 0.0000 0.0755(5) Uani 1 2 d S

loop_
_atom_site_aniso_label
_atom_site_aniso_U_11
_atom_site_aniso_U_22
_atom_site_aniso_U_33
_atom_site_aniso_U_23
_atom_site_aniso_U_13
_atom_site_aniso_U_12
Ni1 0.0416(3) 0.0429(3) 0.0287(2) -0.00906(17) 0.00116(17) -0.02398(19)
C1 0.078(3) 0.058(3) 0.070(3) 0.013(2) -0.009(2) -0.027(2)
C2 0.050(2) 0.049(2) 0.058(2) 0.0025(18) -0.0157(18) -0.0199(18)
C3 0.061(3) 0.044(2) 0.078(3) 0.000(2) -0.022(2) -0.013(2)
C4 0.049(2) 0.053(2) 0.069(3) -0.015(2) -0.013(2) -0.0129(19)
C5 0.062(3) 0.062(3) 0.110(4) -0.029(3) -0.001(3) -0.004(2)
C6 0.0395(19) 0.050(2) 0.0466(19) -0.0166(16) -0.0072(15) -0.0124(16)
C7 0.0377(18) 0.0444(19) 0.0362(16) -0.0103(15) -0.0048(14) -0.0175(15)
C8 0.040(2) 0.069(3) 0.047(2) -0.0259(19) 0.0064(16) -0.0176(19)
C9 0.044(2) 0.065(3) 0.0409(18) -0.0128(18) 0.0057(16) -0.0275(19)
C10 0.0404(19) 0.052(2) 0.0311(16) -0.0074(15) -0.0015(14) -0.0249(17)
C11 0.0385(18) 0.0390(17) 0.0295(15) -0.0073(14) -0.0078(13) -0.0174(14)
C12 0.049(2) 0.0425(19) 0.0342(17) -0.0040(15) -0.0089(15) -0.0169(16)
C13 0.062(3) 0.050(2) 0.085(3) -0.003(2) -0.018(2) -0.025(2)
C14 0.078(3) 0.043(2) 0.116(4) -0.004(2) -0.020(3) -0.020(2)
C15 0.066(3) 0.053(3) 0.091(3) -0.002(2) -0.013(3) -0.005(2)
C16 0.046(2) 0.071(3) 0.064(3) -0.002(2) -0.0069(19) -0.013(2)
C17 0.052(2) 0.054(2) 0.0405(18) 0.0014(17) -0.0067(16) -0.0242(18)
C18 0.050(2) 0.080(3) 0.096(3) -0.030(3) -0.026(2) -0.020(2)
C19 0.046(2) 0.058(2) 0.0446(19) -0.0096(17) -0.0093(16) -0.0145(18)
C20 0.046(2) 0.064(3) 0.052(2) -0.009(2) -0.0118(18) -0.0099(19)
C21 0.061(3) 0.056(2) 0.0379(19) -0.0051(18) -0.0095(18) -0.002(2)
C22 0.084(3) 0.067(3) 0.068(3) -0.017(2) -0.019(3) 0.008(3)
C23 0.068(3) 0.045(2) 0.0326(17) -0.0104(15) -0.0052(17) -0.0161(19)
C24 0.049(2) 0.0425(19) 0.0290(16) -0.0082(14) -0.0016(14) -0.0167(16)
C25 0.082(3) 0.049(2) 0.053(2) -0.0220(19) -0.002(2) -0.018(2)
C26 0.093(4) 0.061(3) 0.057(2) -0.032(2) 0.002(2) -0.036(2)
C27 0.068(3) 0.063(2) 0.047(2) -0.0232(18) 0.0015(18) -0.039(2)
C28 0.0445(19) 0.052(2) 0.0299(16) -0.0080(15) -0.0015(14) -0.0289(17)
C29 0.048(2) 0.076(3) 0.0425(19) -0.0206(19) -0.0057(16) -0.036(2)
C30 0.063(3) 0.079(3) 0.054(2) -0.014(2) -0.010(2) -0.039(2)
C31 0.054(2) 0.085(3) 0.058(2) -0.014(2) -0.0094(19) -0.042(2)
C32 0.064(3) 0.084(3) 0.079(3) -0.022(3) -0.023(2) -0.022(3)
C33 0.045(2) 0.111(4) 0.083(3) -0.036(3) -0.010(2) -0.030(3)
C34 0.050(3) 0.110(4) 0.065(3) -0.025(3) 0.000(2) -0.046(3)
C35 0.076(3) 0.091(3) 0.0360(19) -0.021(2) -0.0001(18) -0.047(3)
C36 0.051(2) 0.057(2) 0.0368(17) -0.0149(16) -0.0063(15) -0.0235(18)
C37 0.062(2) 0.070(3) 0.048(2) -0.0254(19) -0.0084(18) -0.029(2)
C38 0.056(2) 0.055(2) 0.064(2) -0.0200(19) -0.0115(19) -0.0275(19)
C39 0.101(4) 0.102(4) 0.091(3) -0.038(3) -0.008(3) -0.070(3)
C40 0.0433(19) 0.0421(19) 0.053(2) -0.0129(16) -0.0076(16) -0.0223(16)
C41 0.0371(18) 0.0380(17) 0.0364(16) -0.0104(14) -0.0045(14) -0.0156(14)
C42 0.056(2) 0.062(2) 0.062(2) -0.010(2) -0.0040(19) -0.040(2)
C43 0.058(2) 0.077(3) 0.049(2) -0.008(2) 0.0056(18) -0.047(2)
C44 0.044(2) 0.056(2) 0.0362(17) -0.0073(16) 0.0038(15) -0.0282(17)
C45 0.0354(17) 0.0415(18) 0.0341(16) -0.0103(14) -0.0035(13) -0.0171(14)
C46 0.050(2) 0.061(2) 0.0261(15) -0.0108(15) -0.0017(14) -0.0280(18)
C47 0.054(2) 0.083(3) 0.055(2) -0.024(2) -0.0089(19) -0.019(2)
C48 0.064(3) 0.134(5) 0.076(3) -0.039(3) -0.020(2) -0.036(3)
C49 0.098(4) 0.133(5) 0.063(3) -0.038(3) -0.017(3) -0.061(4)
C50 0.113(4) 0.082(3) 0.057(3) -0.033(2) -0.013(3) -0.038(3)
C51 0.073(3) 0.068(3) 0.044(2) -0.0174(19) -0.0084(19) -0.027(2)
C52 0.108(5) 0.098(4) 0.093(4) -0.016(3) -0.015(4) -0.047(4)
C53 0.103(5) 0.150(6) 0.110(5) -0.020(4) -0.017(4) -0.038(5)
C54 0.081(4) 0.083(4) 0.077(3) -0.022(3) -0.019(3) -0.018(3)
C55 0.099(4) 0.114(5) 0.116(5) -0.020(4) -0.006(4) -0.040(4)
F1 0.255(6) 0.227(5) 0.237(5) -0.168(5) 0.154(5) -0.190(5)
F2 0.179(4) 0.092(2) 0.135(3) -0.019(2) -0.030(3) -0.078(2)
F3 0.266(7) 0.194(5) 0.359(9) 0.030(5) -0.224(7) -0.123(5)
F4 0.294(7) 0.172(4) 0.139(3) -0.082(3) 0.105(4) -0.150(5)
F5 0.174(3) 0.088(2) 0.114(2) -0.0348(19) 0.026(2) -0.074(2)
F6 0.264(7) 0.118(3) 0.341(8) -0.040(4) -0.209(7) -0.019(4)
F7 0.113(3) 0.087(2) 0.158(3) 0.001(2) -0.026(2) -0.0471(19)
F8 0.145(3) 0.139(3) 0.142(3) -0.045(2) -0.033(3) -0.073(3)
F9 0.084(2) 0.118(3) 0.149(3) -0.046(2) 0.023(2) -0.0367(19)
F10 0.173(4) 0.227(5) 0.193(5) -0.113(4) -0.058(4) -0.047(4)
F11 0.132(3) 0.162(4) 0.173(4) 0.055(3) -0.009(3) -0.064(3)
F12 0.067(2) 0.156(3) 0.159(3) -0.036(3) 0.003(2) -0.016(2)
N1 0.0405(16) 0.0457(17) 0.0412(15) -0.0049(13) -0.0065(13) -0.0181(13)
N2 0.0359(15) 0.0401(15) 0.0326(13) -0.0087(12) -0.0014(11) -0.0179(12)
N3 0.0448(16) 0.0530(18) 0.0338(14) -0.0040(13) 0.0005(12) -0.0256(14)
N4 0.0401(15) 0.0435(16) 0.0313(13) -0.0054(12) -0.0024(11) -0.0209(13)
N5 0.0427(17) 0.0500(17) 0.0391(15) -0.0119(13) -0.0048(12) -0.0189(14)
N6 0.0493(17) 0.0456(16) 0.0356(14) -0.0130(13) -0.0018(12) -0.0244(14)
N7 0.068(2) 0.075(2) 0.0596(19) -0.0322(17) 0.0009(17) -0.0447(19)
N8 0.0490(18) 0.063(2) 0.0471(16) -0.0221(15) -0.0017(14) -0.0334(15)
N9 0.0371(15) 0.0387(15) 0.0347(14) -0.0089(12) -0.0032(11) -0.0149(12)
N10 0.0386(15) 0.0438(15) 0.0326(13) -0.0082(12) -0.0009(11) -0.0223(13)
N11 0.0420(16) 0.0535(17) 0.0306(13) -0.0100(12) 0.0003(12) -0.0243(14)
N12 0.0545(19) 0.071(2) 0.0340(15) -0.0101(14) 0.0054(13) -0.0375(17)
N13 0.112(5) 0.146(6) 0.158(6) -0.019(4) -0.041(4) -0.030(4)
N14 0.114(4) 0.105(4) 0.097(4) -0.017(3) -0.012(3) -0.036(3)
P1 0.0824(9) 0.0770(8) 0.0716(7) -0.0252(6) -0.0007(7) -0.0417(7)
P2 0.0735(12) 0.0750(12) 0.1036(14) -0.0276(11) 0.0029(10) -0.0364(10)
P3 0.0566(10) 0.0912(13) 0.0705(11) -0.0149(10) 0.0028(8) -0.0271(9)

loop_
_atom_type_symbol
_atom_type_description
_atom_type_scat_dispersion_real
_atom_type_scat_dispersion_imag
_atom_type_scat_source
C C 0.0033 0.0016 'International Tables Vol C Tables 4.2.6.8 and 6.1.1.4'
H H 0.0000 0.0000 'International Tables Vol C Tables 4.2.6.8 and 6.1.1.4'
N N 0.0061 0.0033 'International Tables Vol C Tables 4.2.6.8 and 6.1.1.4'
F F 0.0171 0.0103 'International Tables Vol C Tables 4.2.6.8 and 6.1.1.4'
P P 0.1023 0.0942 'International Tables Vol C Tables 4.2.6.8 and 6.1.1.4'
Ni Ni 0.3393 1.1124 'International Tables Vol C Tables 4.2.6.8 and 6.1.1.4'

loop_
_geom_angle_atom_site_label_1
_geom_angle_atom_site_label_2
_geom_angle_atom_site_label_3
_geom_angle
_geom_angle_site_symmetry_1
_geom_angle_site_symmetry_3
C28 Ni1 C11 87.68(13) . .
C28 Ni1 C45 90.39(13) . .
C11 Ni1 C45 175.49(13) . .
C28 Ni1 N9 156.30(13) . .
C11 Ni1 N9 101.37(11) . .
C45 Ni1 N9 81.96(12) . .
N1 C2 C3 120.6(3) . .
N1 C2 C1 117.4(3) . .
C3 C2 C1 122.0(4) . .
C4 C3 C2 122.7(4) . .
C3 C4 C6 117.4(4) . .
C3 C4 C5 121.1(4) . .
C6 C4 C5 121.5(4) . .
C7 C6 C4 115.0(3) . .
C7 C6 C8 119.2(3) . .
C4 C6 C8 125.8(3) . .
N1 C7 N2 114.9(3) . .
N1 C7 C6 128.2(3) . .
N2 C7 C6 116.9(3) . .
C9 C8 C6 122.6(3) . .
C8 C9 C10 118.8(3) . .
N3 C10 N2 110.3(3) . .
N3 C10 C9 131.4(3) . .
N2 C10 C9 118.2(3) . .
N4 C11 N2 101.9(3) . .
N4 C11 Ni1 139.0(2) . .
N2 C11 Ni1 118.3(2) . .
C17 C12 C13 121.0(3) . .
C17 C12 N4 119.6(3) . .
C13 C12 N4 119.4(3) . .
C14 C13 C12 118.8(4) . .
C15 C14 C13 120.3(4) . .
C16 C15 C14 120.5(4) . .
C15 C16 C17 120.4(4) . .
C12 C17 C16 119.0(4) . .
N5 C19 C20 121.9(4) . .
N5 C19 C18 117.3(3) . .
C20 C19 C18 120.7(4) . .
C21 C20 C19 121.4(4) . .
C20 C21 C23 118.0(4) . .
C20 C21 C22 121.4(4) . .
C23 C21 C22 120.5(4) . .
C24 C23 C21 115.9(4) . .
C24 C23 C25 120.1(4) . .
C21 C23 C25 124.0(4) . .
N5 C24 C23 125.8(3) . .
N5 C24 N6 116.8(3) . .
C23 C24 N6 117.3(3) . .
C26 C25 C23 122.1(4) . .
C25 C26 C27 118.7(4) . .
N7 C27 N6 110.7(3) . .
N7 C27 C26 129.1(4) . .
N6 C27 C26 120.2(4) . .
N8 C28 N6 102.8(3) . .
N8 C28 Ni1 129.6(3) . .
N6 C28 Ni1 127.6(2) . .
C30 C29 C31 121.0(4) . .
C30 C29 N8 120.9(3) . .
C31 C29 N8 118.0(4) . .
C29 C30 C32 119.4(4) . .
C34 C31 C29 119.2(4) . .
C33 C32 C30 119.1(5) . .
C34 C33 C32 121.1(4) . .
C33 C34 C31 120.3(4) . .
N9 C36 C37 120.5(3) . .
N9 C36 C35 119.2(3) . .
C37 C36 C35 120.2(3) . .
C38 C37 C36 123.7(3) . .
C37 C38 C40 117.0(3) . .
C37 C38 C39 121.0(4) . .
C40 C38 C39 122.0(4) . .
C41 C40 C38 115.1(3) . .
C41 C40 C42 118.8(3) . .
C38 C40 C42 126.1(3) . .
N9 C41 N10 114.2(3) . .
N9 C41 C40 129.0(3) . .
N10 C41 C40 116.8(3) . .
C43 C42 C40 122.9(3) . .
C42 C43 C44 118.4(3) . .
N12 C44 N10 109.5(3) . .
N12 C44 C43 133.0(3) . .
N10 C44 C43 117.5(3) . .
N11 C45 N10 102.3(3) . .
N11 C45 Ni1 145.9(3) . .
N10 C45 Ni1 111.4(2) . .
C51 C46 C47 121.8(4) . .
C51 C46 N11 119.8(3) . .
C47 C46 N11 118.4(3) . .
C46 C47 C48 118.6(4) . .
C49 C48 C47 120.1(5) . .
C48 C49 C50 120.8(4) . .
C49 C50 C51 120.2(5) . .
C46 C51 C50 118.3(4) . .
N13 C52 C53 178.8(8) . .
N14 C54 C55 179.4(7) . .
C7 N1 C2 115.9(3) . .
C11 N2 C10 109.7(3) . .
C11 N2 C7 126.2(3) . .
C10 N2 C7 124.0(3) . .
C10 N3 N4 103.1(2) . .
C11 N4 N3 114.9(3) . .
C11 N4 C12 126.2(3) . .
N3 N4 C12 118.9(3) . .
C24 N5 C19 116.8(3) . .
C28 N6 C27 108.6(3) . .
C28 N6 C24 129.8(3) . .
C27 N6 C24 121.5(3) . .
C27 N7 N8 103.4(3) . .
C28 N8 N7 114.5(3) . .
C28 N8 C29 127.3(3) . .
N7 N8 C29 117.8(3) . .
C41 N9 C36 114.7(3) . .
C41 N9 Ni1 108.5(2) . .
C36 N9 Ni1 136.8(2) . .
C45 N10 C44 110.9(3) . .
C45 N10 C41 123.6(3) . .
C44 N10 C41 125.6(3) . .
C45 N11 N12 114.2(3) . .
C45 N11 C46 127.6(3) . .
N12 N11 C46 118.0(2) . .
C44 N12 N11 103.2(3) . .
F3 P1 F4 95.1(4) . .
F3 P1 F1 91.1(4) . .
F4 P1 F1 173.8(4) . .
F3 P1 F6 176.9(3) . .
F4 P1 F6 85.8(4) . .
F1 P1 F6 88.0(4) . .
F3 P1 F5 90.5(3) . .
F4 P1 F5 90.6(2) . .
F1 P1 F5 89.9(2) . .
F6 P1 F5 92.5(3) . .
F3 P1 F2 92.3(3) . .
F4 P1 F2 89.4(2) . .
F1 P1 F2 89.8(2) . .
F6 P1 F2 84.8(3) . .
F5 P1 F2 177.2(3) . .
F8 P2 F8 180.0(3) 2_675 .
F8 P2 F9 90.9(2) 2_675 2_675
F8 P2 F9 89.1(2) . 2_675
F8 P2 F9 89.1(2) 2_675 .
F8 P2 F9 90.9(2) . .
F9 P2 F9 180.000(1) 2_675 .
F8 P2 F7 90.2(2) 2_675 .
F8 P2 F7 89.8(2) . .
F9 P2 F7 90.07(19) 2_675 .
F9 P2 F7 89.93(19) . .
F8 P2 F7 89.8(2) 2_675 2_675
F8 P2 F7 90.2(2) . 2_675
F9 P2 F7 89.93(19) 2_675 2_675
F9 P2 F7 90.07(19) . 2_675
F7 P2 F7 180.0(3) . 2_675
F10 P3 F10 180.0(3) 2_565 .
F10 P3 F11 89.7(3) 2_565 .
F10 P3 F11 90.3(3) . .
F10 P3 F11 90.3(3) 2_565 2_565
F10 P3 F11 89.7(3) . 2_565
F11 P3 F11 180.0(4) . 2_565
F10 P3 F12 91.8(3) 2_565 2_565
F10 P3 F12 88.2(3) . 2_565
F11 P3 F12 90.4(2) . 2_565
F11 P3 F12 89.6(2) 2_565 2_565
F10 P3 F12 88.2(3) 2_565 .
F10 P3 F12 91.8(3) . .
F11 P3 F12 89.6(2) . .
F11 P3 F12 90.4(2) 2_565 .
F12 P3 F12 180.000(1) 2_565 .

loop_
_geom_bond_atom_site_label_1
_geom_bond_atom_site_label_2
_geom_bond_distance
_geom_bond_site_symmetry_2
Ni1 C28 1.857(3) .
Ni1 C11 1.897(3) .
Ni1 C45 1.907(3) .
Ni1 N9 2.163(3) .
C1 C2 1.490(5) .
C2 N1 1.343(4) .
C2 C3 1.394(6) .
C3 C4 1.376(6) .
C4 C6 1.410(5) .
C4 C5 1.505(6) .
C6 C7 1.393(5) .
C6 C8 1.443(5) .
C7 N1 1.330(4) .
C7 N2 1.393(4) .
C8 C9 1.331(5) .
C9 C10 1.432(5) .
C10 N3 1.308(4) .
C10 N2 1.383(4) .
C11 N4 1.340(4) .
C11 N2 1.370(4) .
C12 C17 1.374(5) .
C12 C13 1.383(5) .
C12 N4 1.424(4) .
C13 C14 1.381(6) .
C14 C15 1.371(7) .
C15 C16 1.360(6) .
C16 C17 1.384(5) .
C18 C19 1.490(6) .
C19 N5 1.332(4) .
C19 C20 1.392(5) .
C20 C21 1.357(6) .
C21 C23 1.415(6) .
C21 C22 1.506(6) .
C23 C24 1.401(5) .
C23 C25 1.429(6) .
C24 N5 1.328(4) .
C24 N6 1.415(4) .
C25 C26 1.336(6) .
C26 C27 1.428(6) .
C27 N7 1.307(5) .
C27 N6 1.384(4) .
C28 N8 1.336(4) .
C28 N6 1.374(4) .
C29 C30 1.377(6) .
C29 C31 1.383(5) .
C29 N8 1.430(5) .
C30 C32 1.391(6) .
C31 C34 1.373(6) .
C32 C33 1.380(7) .
C33 C34 1.367(7) .
C35 C36 1.490(5) .
C36 N9 1.354(4) .
C36 C37 1.391(5) .
C37 C38 1.367(5) .
C38 C40 1.409(5) .
C38 C39 1.510(5) .
C40 C41 1.386(4) .
C40 C42 1.442(5) .
C41 N9 1.339(4) .
C41 N10 1.378(4) .
C42 C43 1.338(5) .
C43 C44 1.433(5) .
C44 N12 1.315(5) .
C44 N10 1.371(4) .
C45 N11 1.334(4) .
C45 N10 1.352(4) .
C46 C51 1.370(5) .
C46 C47 1.375(5) .
C46 N11 1.441(4) .
C47 C48 1.390(6) .
C48 C49 1.359(7) .
C49 C50 1.365(7) .
C50 C51 1.394(6) .
C52 N13 1.108(8) .
C52 C53 1.439(9) .
C54 N14 1.116(7) .
C54 C55 1.441(8) .
F1 P1 1.518(4) .
F2 P1 1.573(3) .
F3 P1 1.460(5) .
F4 P1 1.516(4) .
F5 P1 1.569(3) .
F6 P1 1.546(5) .
F7 P2 1.590(3) .
F8 P2 1.572(4) .
F9 P2 1.581(3) .
F10 P3 1.535(4) .
F11 P3 1.538(4) .
F12 P3 1.569(3) .
N3 N4 1.390(4) .
N7 N8 1.384(4) .
N11 N12 1.396(4) .
P2 F8 1.572(4) 2_675
P2 F9 1.581(3) 2_675
P2 F7 1.590(3) 2_675
P3 F10 1.535(4) 2_565
P3 F11 1.538(4) 2_565
P3 F12 1.569(3) 2_565
